data_2310470
loop_
_publ_author_name
'Rietveld, H.M.'

_publ_section_title
;
 The crystal structure of some alkaline earth metal uranates of the type
 M3 U O6
;
_journal_name_full 'Acta Crystallographica (1,1948-23,1967)'
_journal_page_first 508
_journal_page_last 513
_journal_volume 20
_journal_year 1966
_chemical_formula_sum 'Ca3 O6 U'
_chemical_name_systematic 'Ca3 (U O6)'
_space_group_IT_number 4
_symmetry_space_group_name_Hall 'P 2yb'
_symmetry_space_group_name_H-M 'P 1 21 1'
_cell_angle_alpha 90
_cell_angle_beta 90.573
_cell_angle_gamma 90
_cell_formula_units_Z 2
_cell_length_a 5.7278
_cell_length_b 5.9583
_cell_length_c 8.3008
_cell_volume 283.275
_citation_journal_id_ASTM ACCRA9
_cod_data_source_file Rietveld_ACCRA9_1966_1119.cif
_cod_data_source_block Ca3O6U1
_cod_original_cell_volume 283.2751
_cod_original_formula_sum 'Ca3 O6 U1'
_cod_database_code 2310470

loop_
_symmetry_equiv_pos_as_xyz
x,y,z
-x,y+1/2,-z

loop_
_atom_site_label
_atom_site_type_symbol
_atom_site_fract_x
_atom_site_fract_y
_atom_site_fract_z
_atom_site_occupancy
_atom_site_U_iso_or_equiv
O6 O-2 0.593 0.183 0.7911 1 0.0
Ca2 Ca+2 0.2652 0.4612 0.9975 1 0.0
U1 U+6 0.2538 0 0.2516 1 0.0
O5 O-2 0.0307 0.321 0.657 1 0.0
Ca3 Ca+2 0.7628 0.0498 0.4932 1 0.0
O4 O-2 0.1208 0.082 0.0089 1 0.0
O3 O-2 0.0491 0.27 0.33 1 0.0
Ca1 Ca+2 0.2428 0.996 0.7448 1 0.0
O1 O-2 0.6481 0.423 0.5142 1 0.0
O2 O-2 0.5912 0.158 0.214 1 0.0
